data_7059648
loop_
_publ_author_name
'Shi, Zhi-Qiang'
'Ji, Ning-Ning'
'Chen, Wan-Yao'
'Li, Gang'

_publ_section_title
;
 Proton conduction in two hydrogen-bonded supramolecular lanthanide
 complexes
;
_journal_issue 25
_journal_name_full 'New Journal of Chemistry'
_journal_page_first 10562
_journal_page_last 10568
_journal_paper_doi 10.1039/D0NJ02085K
_journal_volume 44
_journal_year 2020
_chemical_formula_moiety 'C22 H24 Eu F2 N4 O14, C11 H6 F N2 O4, 6(H2 O)'
_chemical_formula_sum 'C33 H42 Eu F3 N6 O24'
_chemical_formula_weight 1115.68
_space_group_crystal_system triclinic
_space_group_IT_number 2
_space_group_name_Hall '-P 1'
_space_group_name_H-M_alt 'P -1'
_atom_sites_solution_hydrogens mixed
_atom_sites_solution_primary direct
_audit_creation_date 2018-07-13
_audit_creation_method
;
Olex2 1.2
(compiled 2018.05.29 svn.r3508 for OlexSys, GUI svn.r5506)
;
_audit_update_record
;
2019-01-25 deposited with the CCDC.	2020-05-27 downloaded from the CCDC.
;
_cell_angle_alpha 96.834(3)
_cell_angle_beta 108.861(4)
_cell_angle_gamma 96.387(3)
_cell_formula_units_Z 2
_cell_length_a 11.4389(5)
_cell_length_b 12.4406(4)
_cell_length_c 16.1101(7)
_cell_measurement_reflns_used 6662
_cell_measurement_temperature 293(2)
_cell_measurement_theta_max 70.7330
_cell_measurement_theta_min 4.1450
_cell_volume 2126.54(16)
_computing_cell_refinement
;
CrysAlisPro, Agilent Technologies,
Version 1.171.37.35 (release 13-08-2014 CrysAlis171 .NET)
(compiled Aug 13 2014,18:06:01)
;
_computing_data_collection
;
CrysAlisPro, Agilent Technologies,
Version 1.171.37.35 (release 13-08-2014 CrysAlis171 .NET)
(compiled Aug 13 2014,18:06:01)
;
_computing_data_reduction
;
CrysAlisPro, Agilent Technologies,
Version 1.171.37.35 (release 13-08-2014 CrysAlis171 .NET)
(compiled Aug 13 2014,18:06:01)
;
_computing_molecular_graphics 'Olex2 (Dolomanov et al., 2009)'
_computing_publication_material 'Olex2 (Dolomanov et al., 2009)'
_computing_structure_refinement 'ShelXL (Sheldrick, 2015)'
_computing_structure_solution 'ShelXS (Sheldrick, 2008)'
_diffrn_ambient_temperature 293(2)
_diffrn_detector 'CCD plate'
_diffrn_detector_area_resol_mean 16.2312
_diffrn_detector_type Eos
_diffrn_measured_fraction_theta_full 0.998
_diffrn_measured_fraction_theta_max 0.998
_diffrn_measurement_details
;
#__ type_ start__ end____ width___ exp.time_
  1 omega -105.00   38.00   1.0000    2.5000
omega____ theta____ kappa____ phi______ frames
    -      -33.5000    0.0000  -30.0000 143

#__ type_ start__ end____ width___ exp.time_
  2 omega  -45.00   25.00   1.0000    2.5000
omega____ theta____ kappa____ phi______ frames
    -      -33.5000   57.0000   90.0000 70

#__ type_ start__ end____ width___ exp.time_
  3 omega   21.00   60.00   1.0000    2.5000
omega____ theta____ kappa____ phi______ frames
    -       36.4734   57.0000  150.0000 39

#__ type_ start__ end____ width___ exp.time_
  4 omega   -4.00   41.00   1.0000    2.5000
omega____ theta____ kappa____ phi______ frames
    -       36.4734  -99.0000 -180.0000 45

#__ type_ start__ end____ width___ exp.time_
  5 omega   11.00  101.00   1.0000    2.5000
omega____ theta____ kappa____ phi______ frames
    -       36.4734   77.0000  -30.0000 90

#__ type_ start__ end____ width___ exp.time_
  6 omega   57.00   97.00   1.0000    2.5000
omega____ theta____ kappa____ phi______ frames
    -       36.4734  178.0000    0.0000 40

#__ type_ start__ end____ width___ exp.time_
  7 omega   42.00   76.00   1.0000    2.5000
omega____ theta____ kappa____ phi______ frames
    -       36.4734  -99.0000  -90.0000 34

#__ type_ start__ end____ width___ exp.time_
  8 omega   14.00   46.00   1.0000    2.5000
omega____ theta____ kappa____ phi______ frames
    -       36.4734   37.0000  150.0000 32

#__ type_ start__ end____ width___ exp.time_
  9 omega    4.00   33.00   1.0000    2.5000
omega____ theta____ kappa____ phi______ frames
    -       36.4734   19.0000  150.0000 29

#__ type_ start__ end____ width___ exp.time_
 10 omega   68.00  108.00   1.0000    2.5000
omega____ theta____ kappa____ phi______ frames
    -       36.4734  178.0000   90.0000 40

#__ type_ start__ end____ width___ exp.time_
 11 omega   47.00   77.00   1.0000    2.5000
omega____ theta____ kappa____ phi______ frames
    -       36.4734  -99.0000   90.0000 30

#__ type_ start__ end____ width___ exp.time_
 12 omega   44.00  107.00   1.0000    2.5000
omega____ theta____ kappa____ phi______ frames
    -       36.4734 -157.0000  -87.0000 63

#__ type_ start__ end____ width___ exp.time_
 13 omega   63.00  105.00   1.0000    2.5000
omega____ theta____ kappa____ phi______ frames
    -       36.4734   19.0000  150.0000 42

#__ type_ start__ end____ width___ exp.time_
 14 omega   77.00  109.00   1.0000    2.5000
omega____ theta____ kappa____ phi______ frames
    -       36.4734  178.0000  -30.0000 32

#__ type_ start__ end____ width___ exp.time_
 15 omega   23.00   59.00   1.0000    2.5000
omega____ theta____ kappa____ phi______ frames
    -       36.4734   77.0000   30.0000 36

#__ type_ start__ end____ width___ exp.time_
 16 omega   57.00  108.00   1.0000    8.0000
omega____ theta____ kappa____ phi______ frames
    -      108.0000  -94.0000   90.0000 51

#__ type_ start__ end____ width___ exp.time_
 17 omega   63.00  178.00   1.0000    8.0000
omega____ theta____ kappa____ phi______ frames
    -      108.0000   15.0000  -90.0000 115

#__ type_ start__ end____ width___ exp.time_
 18 omega   38.00  108.00   1.0000    8.0000
omega____ theta____ kappa____ phi______ frames
    -      108.0000  -94.0000    0.0000 70

#__ type_ start__ end____ width___ exp.time_
 19 omega   83.00  109.00   1.0000    8.0000
omega____ theta____ kappa____ phi______ frames
    -      108.0000   30.0000 -180.0000 26

#__ type_ start__ end____ width___ exp.time_
 20 omega   42.00   96.00   1.0000    8.0000
omega____ theta____ kappa____ phi______ frames
    -      108.0000  -45.0000 -120.0000 54

#__ type_ start__ end____ width___ exp.time_
 21 omega   42.00   88.00   1.0000    8.0000
omega____ theta____ kappa____ phi______ frames
    -      108.0000  -30.0000 -180.0000 46

#__ type_ start__ end____ width___ exp.time_
 22 omega   42.00   68.00   1.0000    8.0000
omega____ theta____ kappa____ phi______ frames
    -      108.0000 -111.0000 -120.0000 26

#__ type_ start__ end____ width___ exp.time_
 23 omega   59.00  125.00   1.0000    8.0000
omega____ theta____ kappa____ phi______ frames
    -      108.0000  -77.0000  120.0000 66

#__ type_ start__ end____ width___ exp.time_
 24 omega   38.00   93.00   1.0000    8.0000
omega____ theta____ kappa____ phi______ frames
    -      108.0000  -45.0000  -30.0000 55

#__ type_ start__ end____ width___ exp.time_
 25 omega   45.00   86.00   1.0000    8.0000
omega____ theta____ kappa____ phi______ frames
    -      108.0000  -30.0000  -30.0000 41

#__ type_ start__ end____ width___ exp.time_
 26 omega  121.00  154.00   1.0000    8.0000
omega____ theta____ kappa____ phi______ frames
    -      108.0000   30.0000 -180.0000 33

#__ type_ start__ end____ width___ exp.time_
 27 omega   38.00   99.00   1.0000    8.0000
omega____ theta____ kappa____ phi______ frames
    -      108.0000  -45.0000   30.0000 61

#__ type_ start__ end____ width___ exp.time_
 28 omega   56.00   91.00   1.0000    8.0000
omega____ theta____ kappa____ phi______ frames
    -      108.0000  -30.0000   90.0000 35

#__ type_ start__ end____ width___ exp.time_
 29 omega   43.00  108.00   1.0000    8.0000
omega____ theta____ kappa____ phi______ frames
    -      108.0000  -94.0000  -90.0000 65

#__ type_ start__ end____ width___ exp.time_
 30 omega  111.00  137.00   1.0000    8.0000
omega____ theta____ kappa____ phi______ frames
    -      108.0000  111.0000  120.0000 26

#__ type_ start__ end____ width___ exp.time_
 31 omega   38.00   64.00   1.0000    8.0000
omega____ theta____ kappa____ phi______ frames
    -      108.0000  -45.0000   90.0000 26

#__ type_ start__ end____ width___ exp.time_
 32 omega   83.00  109.00   1.0000    8.0000
omega____ theta____ kappa____ phi______ frames
    -      108.0000 -111.0000 -120.0000 26

#__ type_ start__ end____ width___ exp.time_
 33 omega  118.00  146.00   1.0000    8.0000
omega____ theta____ kappa____ phi______ frames
    -      108.0000  -15.0000 -120.0000 28

#__ type_ start__ end____ width___ exp.time_
 34 omega   44.00  114.00   1.0000    8.0000
omega____ theta____ kappa____ phi______ frames
    -      108.0000  -15.0000 -120.0000 70
;
_diffrn_measurement_device 'four-circle diffractometer'
_diffrn_measurement_device_type 'Xcalibur, Eos, Gemini'
_diffrn_measurement_method '\w scans'
_diffrn_orient_matrix_UB_11 -0.1441210000
_diffrn_orient_matrix_UB_12 -0.0228738000
_diffrn_orient_matrix_UB_13 -0.0359701000
_diffrn_orient_matrix_UB_21 -0.0019804000
_diffrn_orient_matrix_UB_22 0.0324811000
_diffrn_orient_matrix_UB_23 0.0947907000
_diffrn_orient_matrix_UB_31 -0.0027560000
_diffrn_orient_matrix_UB_32 0.1199241000
_diffrn_orient_matrix_UB_33 -0.0147517000
_diffrn_radiation_monochromator graphite
_diffrn_radiation_probe x-ray
_diffrn_radiation_type CuK\a
_diffrn_radiation_wavelength 1.54184
_diffrn_reflns_av_R_equivalents 0.0431
_diffrn_reflns_av_unetI/netI 0.0638
_diffrn_reflns_Laue_measured_fraction_full 0.998
_diffrn_reflns_Laue_measured_fraction_max 0.998
_diffrn_reflns_limit_h_max 12
_diffrn_reflns_limit_h_min -13
_diffrn_reflns_limit_k_max 14
_diffrn_reflns_limit_k_min -10
_diffrn_reflns_limit_l_max 19
_diffrn_reflns_limit_l_min -19
_diffrn_reflns_number 15140
_diffrn_reflns_point_group_measured_fraction_full 0.998
_diffrn_reflns_point_group_measured_fraction_max 0.998
_diffrn_reflns_theta_full 67.063
_diffrn_reflns_theta_max 67.063
_diffrn_reflns_theta_min 3.625
_diffrn_source 'Enhance (Cu) X-ray Source'
_exptl_absorpt_coefficient_mu 11.551
_exptl_absorpt_correction_T_max 0.729
_exptl_absorpt_correction_T_min 0.117
_exptl_absorpt_correction_type gaussian
_exptl_absorpt_process_details
;
CrysAlisPro, Agilent Technologies,
Version 1.171.37.35 (release 13-08-2014 CrysAlis171 .NET)
(compiled Aug 13 2014,18:06:01)
Numerical absorption correction based on gaussian integration over
			a multifaceted crystal model
Empirical absorption correction using spherical harmonics,
 implemented in SCALE3 ABSPACK scaling algorithm.
;
_exptl_crystal_colour colourless
_exptl_crystal_colour_primary colourless
_exptl_crystal_density_diffrn 1.742
_exptl_crystal_description prism
_exptl_crystal_F_000 1128
_exptl_crystal_size_max 0.3202
_exptl_crystal_size_mid 0.1558
_exptl_crystal_size_min 0.0366
_refine_diff_density_max 0.987
_refine_diff_density_min -0.595
_refine_diff_density_rms 0.096
_refine_ls_extinction_method none
_refine_ls_goodness_of_fit_ref 1.024
_refine_ls_hydrogen_treatment mixed
_refine_ls_matrix_type full
_refine_ls_number_parameters 639
_refine_ls_number_reflns 7583
_refine_ls_number_restraints 4
_refine_ls_restrained_S_all 1.025
_refine_ls_R_factor_all 0.0560
_refine_ls_R_factor_gt 0.0483
_refine_ls_shift/su_max 0.000
_refine_ls_shift/su_mean 0.000
_refine_ls_structure_factor_coef Fsqd
_refine_ls_weighting_details 'w=1/[\s^2^(Fo^2^)+(0.0730P)^2^+0.3101P] where P=(Fo^2^+2Fc^2^)/3'
_refine_ls_weighting_scheme calc
_refine_ls_wR_factor_gt 0.1218
_refine_ls_wR_factor_ref 0.1287
_reflns_Friedel_coverage 0.000
_reflns_number_gt 6666
_reflns_number_total 7583
_reflns_threshold_expression 'I > 2\s(I)'
_cod_data_source_file d0nj02085k2.cif
_cod_data_source_block 201807325
_cod_depositor_comments
;Adding full bibliography for 7059647--7059648.cif.

 Adding full bibliography for 7059647--7059648.cif.
;
_cod_database_code 7059648
_shelx_shelxl_version_number 2014/7
_chemical_oxdiff_formula C33H33O24N6Eu1F3
_shelx_space_group_comment
;
The symmetry employed for this shelxl refinement is uniquely defined
by the following loop, which should always be used as a source of
symmetry information in preference to the above space-group names.
They are only intended as comments.
;
_reflns_odcompleteness_completeness 99.83
_reflns_odcompleteness_iscentric 1
_reflns_odcompleteness_theta 66.97
_olex2_refinement_description
;
1. Fixed Uiso
 At 1.2 times of:
  All C(H) groups, All N(H) groups
 At 1.5 times of:
  All O(H) groups, All O(H,H) groups
2. Restrained distances
 H10A-O10
 0.9 with sigma of 0.02
 F2A-C21
 1.35 with sigma of 0.02
 C8-F1
 1.35 with sigma of 0.02
 C10-F1A
 1.35 with sigma of 0.02
3. Uiso/Uaniso restraints and constraints
Uanis(F1) = Uanis(F1A)
Uanis(F2) = Uanis(F2A)
Uanis(O23) = Uanis(O23A)
Uanis(O20) = Uanis(O20A)
4. Others
 Sof(H8)=Sof(F1A)=1-FVAR(1)
 Sof(H10)=Sof(F1)=FVAR(1)
 Sof(H19)=Sof(F2A)=1-FVAR(2)
 Sof(H21)=Sof(F2)=FVAR(2)
 Sof(O23A)=Sof(H23C)=Sof(H23D)=1-FVAR(3)
 Sof(O23)=Sof(H23A)=Sof(H23B)=FVAR(3)
 Sof(O20A)=Sof(H20C)=Sof(H20D)=1-FVAR(4)
 Sof(O20)=Sof(H20A)=Sof(H20B)=FVAR(4)
5.a Riding coordinates:
 O15(H15A,H15B), O16(H16A,H16B), O19(H19A,H19B), O20A(H20C,H20D), O22(H22A,
 H22B), O23(H23A,H23B), O24(H24A,H24B)
5.b Free rotating group:
 O20(H20A,H20B), O21(H21A,H21B), O23A(H23C,H23D)
5.c Rotating group:
 O13(H13A,H13B), O14(H14A,H14B), O17(H17A,H17B), O18(H18A,H18B)
5.d Aromatic/amide H refined with riding coordinates:
 C7(H7), C8(H8), C9(H9), C10(H10), C11(H11), C18(H18), C19(H19), C20(H20),
 C21(H21), C22(H22), N1(H1), N4(H4), C29(H29), C31(H31), C32(H32), C33(H33),
 N6(H6)
5.e Idealised tetrahedral OH refined as rotating group:
 O3(H3), O7(H7A)
;
_olex2_date_sample_data_collection 2018-07-11
_olex2_submission_special_instructions 'No special instructions were received'

loop_
_space_group_symop_operation_xyz
'x, y, z'
'-x, -y, -z'

loop_
_atom_site_label
_atom_site_type_symbol
_atom_site_fract_x
_atom_site_fract_y
_atom_site_fract_z
_atom_site_U_iso_or_equiv
_atom_site_adp_type
_atom_site_occupancy
_atom_site_site_symmetry_order
_atom_site_calc_flag
_atom_site_refinement_flags_posn
_atom_site_refinement_flags_adp
_atom_site_refinement_flags_occupancy
_atom_site_disorder_assembly
_atom_site_disorder_group
C1 C 0.2528(5) 0.1048(4) 0.0694(4) 0.0407(11) Uani 1 1 d . . . . .
C2 C 0.2301(5) -0.1414(4) -0.0485(4) 0.0445(12) Uani 1 1 d . . . . .
C3 C 0.3445(5) 0.0280(4) 0.0728(3) 0.0371(11) Uani 1 1 d . . . . .
C4 C 0.3371(5) -0.0714(4) 0.0238(3) 0.0381(11) Uani 1 1 d . . . . .
C5 C 0.5253(5) -0.0287(4) 0.1169(4) 0.0403(11) Uani 1 1 d . . . . .
C6 C 0.6562(5) -0.0318(5) 0.1667(4) 0.0417(12) Uani 1 1 d . . . . .
C7 C 0.7287(6) 0.0529(6) 0.2330(5) 0.0609(16) Uani 1 1 d . . . . .
H7 H 0.6946 0.1138 0.2475 0.073 Uiso 1 1 calc R . . . .
C8 C 0.8511(6) 0.0465(7) 0.2773(5) 0.075(2) Uani 1 1 d D . . . .
H8 H 0.8982 0.1040 0.3222 0.090 Uiso 0.308(8) 1 calc R . P A 2
C9 C 0.9075(6) -0.0391(7) 0.2592(5) 0.071(2) Uani 1 1 d . . . . .
H9 H 0.9910 -0.0414 0.2904 0.085 Uiso 1 1 calc R . . . .
C10 C 0.8356(7) -0.1218(6) 0.1928(6) 0.072(2) Uani 1 1 d D . . . .
H10 H 0.8720 -0.1811 0.1781 0.086 Uiso 0.692(8) 1 calc R . P A 1
C11 C 0.7114(6) -0.1210(5) 0.1467(5) 0.0568(15) Uani 1 1 d . . . . .
H11 H 0.6649 -0.1795 0.1026 0.068 Uiso 1 1 calc R . . . .
C12 C 0.2272(5) 0.6002(4) 0.2927(3) 0.0399(11) Uani 1 1 d . . . . .
C13 C 0.3102(5) 0.8027(5) 0.4663(4) 0.0494(14) Uani 1 1 d . . . . .
C14 C 0.3462(5) 0.6313(4) 0.3699(3) 0.0372(11) Uani 1 1 d . . . . .
C15 C 0.3782(5) 0.7179(4) 0.4384(3) 0.0391(11) Uani 1 1 d . . . . .
C16 C 0.5334(5) 0.6251(4) 0.4528(3) 0.0374(11) Uani 1 1 d . . . . .
C17 C 0.6565(5) 0.5920(5) 0.4897(4) 0.0419(12) Uani 1 1 d . . . . .
C18 C 0.6818(5) 0.4965(5) 0.4488(4) 0.0501(13) Uani 1 1 d . . . . .
H18 H 0.6218 0.4549 0.3980 0.060 Uiso 1 1 calc R . . . .
C19 C 0.7956(6) 0.4646(5) 0.4842(5) 0.0575(15) Uani 1 1 d . . . . .
H19 H 0.8115 0.4010 0.4561 0.069 Uiso 0.110(8) 1 calc R . P B 2
C20 C 0.8869(6) 0.5215(6) 0.5587(5) 0.0600(16) Uani 1 1 d . . . . .
H20 H 0.9630 0.4970 0.5819 0.072 Uiso 1 1 calc R . . . .
C21 C 0.8626(6) 0.6161(6) 0.5984(4) 0.0596(16) Uani 1 1 d D . . . .
H21 H 0.9237 0.6568 0.6491 0.072 Uiso 0.890(8) 1 calc R . P B 1
C22 C 0.7496(5) 0.6523(5) 0.5648(4) 0.0512(14) Uani 1 1 d . . . . .
H22 H 0.7357 0.7172 0.5924 0.061 Uiso 1 1 calc R . . . .
Eu1 Eu 0.18904(2) 0.35521(2) 0.14279(2) 0.03367(11) Uani 1 1 d . . . . .
F1 F 0.9186(7) 0.1264(7) 0.3403(6) 0.116(3) Uani 0.692(8) 1 d D . P A 1
F1A F 0.8904(14) -0.2071(14) 0.1886(13) 0.116(3) Uani 0.308(8) 1 d D . P A 2
F2 F 0.8177(5) 0.3705(4) 0.4473(4) 0.0867(17) Uani 0.890(8) 1 d . . P B 1
F2A F 0.965(2) 0.673(3) 0.659(3) 0.0867(17) Uani 0.110(8) 1 d D . P B 2
N1 N 0.4636(4) 0.0545(4) 0.1312(3) 0.0381(9) Uani 1 1 d . . . . .
H1 H 0.4940 0.1132 0.1701 0.046 Uiso 1 1 calc R . . . .
N2 N 0.4501(4) -0.1065(3) 0.0511(3) 0.0402(9) Uani 1 1 d . . . . .
N3 N 0.4421(4) 0.5729(3) 0.3795(3) 0.0360(9) Uani 1 1 d . . . . .
N4 N 0.4969(4) 0.7124(4) 0.4903(3) 0.0410(10) Uani 1 1 d . . . . .
H4 H 0.5409 0.7566 0.5383 0.049 Uiso 1 1 calc R . . . .
O1 O 0.2889(3) 0.1970(3) 0.1166(3) 0.0473(9) Uani 1 1 d . . . . .
O2 O 0.1411(3) 0.0714(3) 0.0161(3) 0.0533(10) Uani 1 1 d . . . . .
O3 O 0.1236(4) -0.1071(3) -0.0715(3) 0.0531(10) Uani 1 1 d . . . . .
H3 H 0.1297 -0.0479 -0.0408 0.080 Uiso 1 1 calc GR . . . .
O4 O 0.2428(4) -0.2296(3) -0.0848(3) 0.0615(12) Uani 1 1 d . . . . .
O5 O 0.2174(4) 0.5168(3) 0.2378(2) 0.0496(9) Uani 1 1 d . . . . .
O6 O 0.1433(4) 0.6590(3) 0.2862(3) 0.0499(9) Uani 1 1 d . . . . .
O7 O 0.2019(4) 0.8123(4) 0.4118(3) 0.0598(11) Uani 1 1 d . . . . .
H7A H 0.1833 0.7661 0.3669 0.090 Uiso 1 1 calc GR . . . .
O8 O 0.3572(4) 0.8588(4) 0.5409(3) 0.0718(15) Uani 1 1 d . . . . .
O13 O 0.0628(4) 0.2651(4) -0.0031(3) 0.0612(12) Uani 1 1 d . . . . .
H13A H -0.0176 0.2666 -0.0126 0.092 Uiso 1 1 d GR . . . .
H13B H 0.0664 0.1940 -0.0093 0.092 Uiso 1 1 d GR . . . .
O14 O -0.0206(4) 0.3770(4) 0.1388(4) 0.0666(13) Uani 1 1 d . . . . .
H14A H -0.0754 0.3334 0.0940 0.100 Uiso 1 1 d GR . . . .
H14B H -0.0348 0.4417 0.1280 0.100 Uiso 1 1 d GR . . . .
O15 O 0.1326(4) 0.4975(3) 0.0494(3) 0.0535(10) Uani 1 1 d . . . . .
H15A H 0.1055 0.5052 -0.0039 0.080 Uiso 1 1 d R . . . .
H15B H 0.1673 0.5633 0.0801 0.080 Uiso 1 1 d R . . . .
O16 O 0.1021(4) 0.2115(3) 0.2041(3) 0.0492(9) Uani 1 1 d . . . . .
H16A H 0.0349 0.1859 0.1477 0.074 Uiso 1 1 d R . . . .
H16B H 0.1498 0.1614 0.2125 0.074 Uiso 1 1 d R . . . .
O17 O 0.3664(4) 0.3576(4) 0.2731(3) 0.0597(11) Uani 1 1 d . . . . .
H17A H 0.4158 0.4206 0.2868 0.090 Uiso 1 1 d GR . . . .
H17B H 0.4130 0.3109 0.2623 0.090 Uiso 1 1 d GR . . . .
O18 O 0.3541(5) 0.4109(4) 0.0889(4) 0.0765(15) Uani 1 1 d . . . . .
H18A H 0.3250 0.4257 0.0323 0.115 Uiso 1 1 d GR . . . .
H18B H 0.3976 0.3553 0.0820 0.115 Uiso 1 1 d GR . . . .
C23 C 0.6877(5) -0.0367(5) 0.6914(4) 0.0501(14) Uani 1 1 d . . . . .
C24 C 0.7721(7) 0.1947(5) 0.8397(4) 0.0585(17) Uani 1 1 d . . . . .
C25 C 0.6209(5) 0.0566(4) 0.7049(4) 0.0412(11) Uani 1 1 d . . . . .
C26 C 0.6502(5) 0.1512(4) 0.7646(4) 0.0421(12) Uani 1 1 d . . . . .
C27 C 0.4597(5) 0.1458(4) 0.6798(4) 0.0412(11) Uani 1 1 d . . . . .
C28 C 0.3340(6) 0.1707(5) 0.6381(4) 0.0497(13) Uani 1 1 d . . . . .
C29 C 0.2968(8) 0.2612(6) 0.6731(5) 0.0676(19) Uani 1 1 d . . . . .
H29 H 0.3523 0.3084 0.7228 0.081 Uiso 1 1 calc R . . . .
C30 C 0.1784(10) 0.2818(9) 0.6349(7) 0.090(3) Uani 1 1 d . . . . .
C31 C 0.0931(9) 0.2150(10) 0.5622(8) 0.104(4) Uani 1 1 d . . . . .
H31 H 0.0127 0.2308 0.5375 0.124 Uiso 1 1 calc R . . . .
C32 C 0.1285(8) 0.1245(8) 0.5265(7) 0.094(3) Uani 1 1 d . . . . .
H32 H 0.0720 0.0778 0.4769 0.113 Uiso 1 1 calc R . . . .
C33 C 0.2490(7) 0.1023(7) 0.5643(6) 0.073(2) Uani 1 1 d . . . . .
H33 H 0.2728 0.0406 0.5397 0.087 Uiso 1 1 calc R . . . .
F3 F 0.1430(8) 0.3716(7) 0.6689(5) 0.155(3) Uani 1 1 d . . . . .
N5 N 0.5504(5) 0.2068(4) 0.7499(3) 0.0455(10) Uani 1 1 d . . . . .
N6 N 0.5014(4) 0.0547(4) 0.6521(3) 0.0409(10) Uani 1 1 d . . . . .
H6 H 0.4587 0.0041 0.6081 0.049 Uiso 1 1 calc R . . . .
O9 O 0.6349(5) -0.1128(4) 0.6317(4) 0.0854(18) Uani 1 1 d . . . . .
O10 O 0.7977(4) -0.0334(4) 0.7456(4) 0.0690(13) Uani 1 1 d D . . . .
H10A H 0.815(6) 0.029(3) 0.785(3) 0.046(17) Uiso 1 1 d D . . . .
O11 O 0.8604(5) 0.1388(4) 0.8493(3) 0.0765(15) Uani 1 1 d . . . . .
O12 O 0.7818(6) 0.2819(4) 0.8878(3) 0.0837(17) Uani 1 1 d . . . . .
O19 O 0.4726(7) 0.6223(5) 0.1235(6) 0.135(3) Uani 1 1 d . . . . .
H19A H 0.4563 0.6700 0.1588 0.202 Uiso 1 1 d R . . . .
H19B H 0.4081 0.6267 0.0683 0.202 Uiso 1 1 d R . . . .
O20 O 0.5237(8) 0.3161(8) 0.0339(7) 0.124(4) Uani 0.826(10) 1 d . . P C 1
H20A H 0.4842 0.3085 -0.0220 0.186 Uiso 0.826(10) 1 d G . P C 1
H20B H 0.6027 0.3195 0.0509 0.186 Uiso 0.826(10) 1 d G . P C 1
O20A O 0.594(4) 0.341(3) 0.144(4) 0.124(4) Uani 0.174(10) 1 d . . P C 2
H20C H 0.6291 0.4041 0.1413 0.186 Uiso 0.174(10) 1 d R . P C 2
H20D H 0.5537 0.3127 0.0907 0.186 Uiso 0.174(10) 1 d R . P C 2
O21 O 0.4458(5) 0.7665(4) 0.7112(4) 0.0706(13) Uani 1 1 d . . . . .
H21A H 0.4035 0.7212 0.7302 0.106 Uiso 1 1 d G . . . .
H21B H 0.4007 0.7653 0.6574 0.106 Uiso 1 1 d G . . . .
O22 O 0.9235(5) 0.5829(4) 0.1433(3) 0.0701(13) Uani 1 1 d . . . . .
H22A H 0.8855 0.6240 0.0993 0.105 Uiso 1 1 d R . . . .
H22B H 0.9613 0.6141 0.1968 0.105 Uiso 1 1 d R . . . .
O23 O 0.6915(15) 0.4971(15) 0.1602(13) 0.114(4) Uani 0.452(11) 1 d . . P D 1
H23A H 0.6727 0.5231 0.2046 0.170 Uiso 0.452(11) 1 d R . P D 1
H23B H 0.7600 0.5368 0.1659 0.170 Uiso 0.452(11) 1 d R . P D 1
O23A O 0.6725(13) 0.5541(13) 0.0987(11) 0.114(4) Uani 0.548(11) 1 d . . P D 2
H23C H 0.6178 0.5830 0.1151 0.170 Uiso 0.548(11) 1 d G . P D 2
H23D H 0.6472 0.4765 0.0761 0.170 Uiso 0.548(11) 1 d G . P D 2
O24 O 0.2510(15) 0.6504(12) 0.7477(10) 0.285(10) Uani 1 1 d . . . . .
H24A H 0.2239 0.6736 0.7886 0.427 Uiso 1 1 d R . . . .
H24B H 0.1969 0.6499 0.6928 0.427 Uiso 1 1 d R . . . .

loop_
_atom_site_aniso_label
_atom_site_aniso_U_11
_atom_site_aniso_U_22
_atom_site_aniso_U_33
_atom_site_aniso_U_23
_atom_site_aniso_U_13
_atom_site_aniso_U_12
C1 0.038(3) 0.038(3) 0.041(3) -0.004(2) 0.010(2) 0.007(2)
C2 0.046(3) 0.034(3) 0.051(3) -0.005(2) 0.018(2) 0.003(2)
C3 0.035(2) 0.034(3) 0.043(3) 0.004(2) 0.015(2) 0.006(2)
C4 0.037(2) 0.038(3) 0.038(3) 0.001(2) 0.013(2) 0.005(2)
C5 0.038(3) 0.039(3) 0.049(3) 0.012(2) 0.019(2) 0.011(2)
C6 0.039(3) 0.046(3) 0.047(3) 0.018(2) 0.018(2) 0.012(2)
C7 0.046(3) 0.067(4) 0.065(4) 0.006(3) 0.012(3) 0.020(3)
C8 0.042(3) 0.091(6) 0.076(5) 0.008(4) 0.000(3) 0.012(4)
C9 0.043(3) 0.091(6) 0.085(5) 0.035(4) 0.019(3) 0.022(4)
C10 0.054(4) 0.069(5) 0.114(6) 0.038(5) 0.041(4) 0.038(4)
C11 0.049(3) 0.051(3) 0.074(4) 0.011(3) 0.023(3) 0.015(3)
C12 0.045(3) 0.037(3) 0.033(3) 0.000(2) 0.009(2) 0.006(2)
C13 0.036(3) 0.042(3) 0.063(4) -0.015(3) 0.017(3) 0.002(2)
C14 0.040(3) 0.035(3) 0.037(3) 0.002(2) 0.015(2) 0.005(2)
C15 0.035(2) 0.033(3) 0.040(3) -0.007(2) 0.008(2) -0.002(2)
C16 0.036(2) 0.036(3) 0.037(3) 0.001(2) 0.012(2) 0.003(2)
C17 0.038(3) 0.046(3) 0.041(3) 0.003(2) 0.015(2) 0.002(2)
C18 0.041(3) 0.044(3) 0.061(4) 0.003(3) 0.013(3) 0.008(2)
C19 0.051(3) 0.049(3) 0.078(4) 0.009(3) 0.029(3) 0.014(3)
C20 0.039(3) 0.069(4) 0.074(4) 0.025(3) 0.015(3) 0.017(3)
C21 0.041(3) 0.077(5) 0.054(4) 0.005(3) 0.008(3) 0.010(3)
C22 0.043(3) 0.053(3) 0.051(3) 0.003(3) 0.010(3) 0.008(3)
Eu1 0.02944(15) 0.02954(16) 0.03411(16) -0.00319(11) 0.00241(11) 0.00692(10)
F1 0.060(4) 0.118(6) 0.126(6) -0.026(5) -0.012(4) 0.022(4)
F1A 0.060(4) 0.118(6) 0.126(6) -0.026(5) -0.012(4) 0.022(4)
F2 0.067(3) 0.069(3) 0.119(4) -0.009(3) 0.026(3) 0.031(2)
F2A 0.067(3) 0.069(3) 0.119(4) -0.009(3) 0.026(3) 0.031(2)
N1 0.034(2) 0.036(2) 0.042(2) 0.0024(18) 0.0106(18) 0.0064(17)
N2 0.045(2) 0.033(2) 0.047(2) 0.0060(19) 0.019(2) 0.0105(18)
N3 0.042(2) 0.029(2) 0.034(2) -0.0033(16) 0.0109(17) 0.0071(17)
N4 0.034(2) 0.039(2) 0.044(2) -0.0100(19) 0.0116(18) 0.0016(17)
O1 0.0402(19) 0.040(2) 0.054(2) -0.0042(17) 0.0085(17) 0.0106(16)
O2 0.0351(19) 0.045(2) 0.063(3) -0.0136(19) 0.0017(17) 0.0097(16)
O3 0.041(2) 0.046(2) 0.055(2) -0.0137(18) 0.0008(17) 0.0045(17)
O4 0.057(2) 0.041(2) 0.077(3) -0.017(2) 0.021(2) 0.0054(19)
O5 0.057(2) 0.039(2) 0.039(2) -0.0111(16) 0.0031(17) 0.0103(17)
O6 0.045(2) 0.046(2) 0.049(2) -0.0047(18) 0.0045(17) 0.0169(17)
O7 0.048(2) 0.058(3) 0.061(3) -0.017(2) 0.0068(19) 0.0187(19)
O8 0.050(2) 0.066(3) 0.076(3) -0.038(3) 0.007(2) 0.011(2)
O13 0.056(2) 0.053(2) 0.048(2) -0.0130(19) -0.0114(19) 0.013(2)
O14 0.043(2) 0.043(2) 0.107(4) 0.005(2) 0.019(2) 0.0051(18)
O15 0.068(3) 0.040(2) 0.045(2) 0.0090(17) 0.0074(19) 0.0149(19)
O16 0.0420(19) 0.047(2) 0.053(2) 0.0076(18) 0.0078(17) 0.0093(16)
O17 0.051(2) 0.049(2) 0.060(3) -0.012(2) -0.0030(19) 0.0184(19)
O18 0.072(3) 0.059(3) 0.124(5) 0.029(3) 0.056(3) 0.027(2)
C23 0.039(3) 0.042(3) 0.061(4) 0.003(3) 0.008(3) 0.005(2)
C24 0.072(4) 0.047(3) 0.038(3) -0.004(3) 0.011(3) -0.027(3)
C25 0.033(2) 0.043(3) 0.042(3) 0.005(2) 0.007(2) 0.002(2)
C26 0.045(3) 0.034(3) 0.040(3) 0.005(2) 0.009(2) -0.006(2)
C27 0.050(3) 0.032(3) 0.044(3) 0.003(2) 0.021(2) 0.006(2)
C28 0.054(3) 0.046(3) 0.060(4) 0.019(3) 0.027(3) 0.020(3)
C29 0.083(5) 0.074(5) 0.068(4) 0.024(4) 0.044(4) 0.041(4)
C30 0.100(7) 0.113(7) 0.108(7) 0.060(6) 0.069(6) 0.074(6)
C31 0.071(5) 0.143(9) 0.142(9) 0.091(8) 0.057(6) 0.067(6)
C32 0.052(4) 0.099(7) 0.121(8) 0.044(6) 0.003(4) 0.024(4)
C33 0.051(4) 0.070(5) 0.090(5) 0.019(4) 0.007(4) 0.024(3)
F3 0.186(7) 0.193(7) 0.158(6) 0.065(5) 0.102(6) 0.152(6)
N5 0.060(3) 0.032(2) 0.043(2) 0.0029(19) 0.018(2) 0.006(2)
N6 0.036(2) 0.036(2) 0.041(2) -0.0063(18) 0.0045(18) 0.0070(17)
O9 0.055(3) 0.064(3) 0.107(4) -0.034(3) 0.001(3) 0.020(2)
O10 0.041(2) 0.062(3) 0.086(3) 0.009(3) -0.003(2) 0.013(2)
O11 0.051(3) 0.080(4) 0.068(3) 0.007(3) -0.013(2) -0.006(2)
O12 0.108(4) 0.065(3) 0.055(3) -0.015(2) 0.021(3) -0.037(3)
O19 0.134(6) 0.090(5) 0.183(8) -0.068(5) 0.108(6) -0.037(4)
O20 0.074(5) 0.108(6) 0.180(10) -0.043(7) 0.049(6) 0.026(5)
O20A 0.074(5) 0.108(6) 0.180(10) -0.043(7) 0.049(6) 0.026(5)
O21 0.065(3) 0.067(3) 0.068(3) -0.006(2) 0.010(2) 0.021(2)
O22 0.070(3) 0.071(3) 0.059(3) 0.007(2) 0.005(2) 0.024(2)
O23 0.083(6) 0.128(10) 0.116(9) -0.007(7) 0.027(7) 0.008(6)
O23A 0.083(6) 0.128(10) 0.116(9) -0.007(7) 0.027(7) 0.008(6)
O24 0.32(2) 0.286(17) 0.245(15) -0.102(13) 0.200(16) -0.125(15)

loop_
_atom_type_symbol
_atom_type_description
_atom_type_scat_dispersion_real
_atom_type_scat_dispersion_imag
_atom_type_scat_source
C C 0.0181 0.0091 'International Tables Vol C Tables 4.2.6.8 and 6.1.1.4'
H H 0.0000 0.0000 'International Tables Vol C Tables 4.2.6.8 and 6.1.1.4'
Eu Eu -8.9294 11.1857 'International Tables Vol C Tables 4.2.6.8 and 6.1.1.4'
F F 0.0727 0.0534 'International Tables Vol C Tables 4.2.6.8 and 6.1.1.4'
N N 0.0311 0.0180 'International Tables Vol C Tables 4.2.6.8 and 6.1.1.4'
O O 0.0492 0.0322 'International Tables Vol C Tables 4.2.6.8 and 6.1.1.4'

loop_
_exptl_crystal_face_index_h
_exptl_crystal_face_index_k
_exptl_crystal_face_index_l
_exptl_crystal_face_perp_dist
_exptl_oxdiff_crystal_face_indexfrac_h
_exptl_oxdiff_crystal_face_indexfrac_k
_exptl_oxdiff_crystal_face_indexfrac_l
_exptl_oxdiff_crystal_face_x
_exptl_oxdiff_crystal_face_y
_exptl_oxdiff_crystal_face_z
0 8 -4 0.1135 0.1857 7.6600 -4.4571 -0.0417 -0.1741 0.9839
-3 7 5 0.1033 -3.2828 6.6526 4.5554 0.1571 0.6544 0.7397
-4 4 8 0.1090 -4.1711 3.8522 8.1922 0.2184 0.9099 0.3526
3 -6 -5 0.0498 3.4899 -6.2704 -5.2620 -0.1703 -0.7094 -0.6840
4 -1 -10 0.0574 4.2327 -1.0353 -9.8148 -0.2333 -0.9724 0.0090
6 1 2 0.0252 5.9618 1.3550 2.1054 -0.9659 0.2318 0.1150
1 -8 3 0.1285 1.1441 -7.9118 2.9620 -0.0905 0.0215 -0.9957
-6 -1 -2 0.0010 -6.0455 -0.7135 -2.3417 0.9718 -0.2332 -0.0344
-7 4 3 0.0734 -7.0106 4.0048 2.9960 0.8110 0.4280 0.4554
-7 -2 5 0.1120 -7.0008 -1.9939 5.0011 0.8747 0.4232 -0.2936

loop_
_geom_angle_atom_site_label_1
_geom_angle_atom_site_label_2
_geom_angle_atom_site_label_3
_geom_angle
_geom_angle_site_symmetry_1
_geom_angle_site_symmetry_3
_geom_angle_publ_flag
O1 C1 C3 119.0(5) . . ?
O1 C1 O2 124.1(5) . . ?
O2 C1 C3 116.9(4) . . ?
O3 C2 C4 118.2(4) . . ?
O4 C2 C4 120.8(5) . . ?
O4 C2 O3 121.1(5) . . ?
C4 C3 C1 132.6(5) . . ?
N1 C3 C1 120.7(4) . . ?
N1 C3 C4 106.7(4) . . ?
C3 C4 C2 130.8(5) . . ?
N2 C4 C2 119.6(5) . . ?
N2 C4 C3 109.6(5) . . ?
N1 C5 C6 124.3(5) . . ?
N2 C5 C6 125.1(5) . . ?
N2 C5 N1 110.6(5) . . ?
C7 C6 C5 121.8(5) . . ?
C7 C6 C11 118.3(5) . . ?
C11 C6 C5 119.9(5) . . ?
C8 C7 C6 119.5(6) . . ?
C9 C8 C7 123.5(7) . . ?
F1 C8 C7 119.1(8) . . ?
F1 C8 C9 117.4(7) . . ?
C8 C9 C10 116.6(6) . . ?
C9 C10 C11 122.7(6) . . ?
F1A C10 C9 112.5(10) . . ?
F1A C10 C11 123.8(10) . . ?
C10 C11 C6 119.4(6) . . ?
O5 C12 C14 117.6(5) . . ?
O5 C12 O6 123.9(5) . . ?
O6 C12 C14 118.5(4) . . ?
O7 C13 C15 118.3(5) . . ?
O8 C13 C15 119.1(5) . . ?
O8 C13 O7 122.6(5) . . ?
C15 C14 C12 128.2(5) . . ?
N3 C14 C12 121.5(4) . . ?
N3 C14 C15 110.3(5) . . ?
C14 C15 C13 134.3(5) . . ?
N4 C15 C13 119.9(4) . . ?
N4 C15 C14 105.7(4) . . ?
N3 C16 C17 125.1(5) . . ?
N3 C16 N4 110.9(4) . . ?
N4 C16 C17 124.0(5) . . ?
C18 C17 C16 119.3(5) . . ?
C22 C17 C16 122.4(5) . . ?
C22 C17 C18 118.3(5) . . ?
C19 C18 C17 119.3(6) . . ?
C20 C19 C18 123.2(6) . . ?
F2 C19 C18 119.2(6) . . ?
F2 C19 C20 117.5(6) . . ?
C19 C20 C21 117.6(6) . . ?
C20 C21 C22 121.4(6) . . ?
F2A C21 C20 111.2(16) . . ?
F2A C21 C22 126.3(17) . . ?
C21 C22 C17 120.2(6) . . ?
O1 Eu1 O15 128.51(14) . . ?
O5 Eu1 O1 142.79(13) . . ?
O5 Eu1 O13 140.48(15) . . ?
O5 Eu1 O14 75.95(15) . . ?
O5 Eu1 O15 73.19(14) . . ?
O5 Eu1 O16 107.19(14) . . ?
O5 Eu1 O17 71.54(14) . . ?
O5 Eu1 O18 95.57(17) . . ?
O13 Eu1 O1 75.70(14) . . ?
O13 Eu1 O14 77.31(17) . . ?
O13 Eu1 O15 72.29(15) . . ?
O13 Eu1 O16 89.53(15) . . ?
O13 Eu1 O17 147.69(15) . . ?
O13 Eu1 O18 90.09(19) . . ?
O14 Eu1 O1 133.94(14) . . ?
O14 Eu1 O15 75.47(16) . . ?
O16 Eu1 O1 74.05(13) . . ?
O16 Eu1 O14 69.10(15) . . ?
O16 Eu1 O15 142.99(14) . . ?
O17 Eu1 O1 71.99(13) . . ?
O17 Eu1 O14 126.36(17) . . ?
O17 Eu1 O15 130.37(15) . . ?
O17 Eu1 O16 81.24(15) . . ?
O18 Eu1 O1 71.07(15) . . ?
O18 Eu1 O14 145.19(18) . . ?
O18 Eu1 O15 69.78(16) . . ?
O18 Eu1 O16 144.07(15) . . ?
O18 Eu1 O17 80.10(19) . . ?
C5 N1 C3 107.3(4) . . ?
C5 N2 C4 105.8(4) . . ?
C16 N3 C14 105.4(4) . . ?
C16 N4 C15 107.8(4) . . ?
C1 O1 Eu1 135.0(3) . . ?
C12 O5 Eu1 175.0(4) . . ?
O9 C23 C25 119.4(5) . . ?
O9 C23 O10 123.0(6) . . ?
O10 C23 C25 117.6(5) . . ?
O11 C24 C26 117.7(6) . . ?
O12 C24 C26 119.2(7) . . ?
O12 C24 O11 123.0(7) . . ?
C26 C25 C23 134.6(5) . . ?
N6 C25 C23 120.1(5) . . ?
N6 C25 C26 105.3(5) . . ?
C25 C26 C24 128.0(6) . . ?
C25 C26 N5 110.8(5) . . ?
N5 C26 C24 121.2(5) . . ?
N5 C27 C28 126.4(5) . . ?
N5 C27 N6 109.6(5) . . ?
N6 C27 C28 124.0(5) . . ?
C29 C28 C27 120.4(6) . . ?
C29 C28 C33 118.5(6) . . ?
C33 C28 C27 121.1(5) . . ?
C30 C29 C28 119.8(9) . . ?
C29 C30 C31 122.5(8) . . ?
F3 C30 C29 119.5(11) . . ?
F3 C30 C31 118.0(9) . . ?
C32 C31 C30 118.5(8) . . ?
C31 C32 C33 119.9(10) . . ?
C28 C33 C32 120.9(8) . . ?
C27 N5 C26 105.3(4) . . ?
C25 N6 C27 109.0(4) . . ?

loop_
_geom_bond_atom_site_label_1
_geom_bond_atom_site_label_2
_geom_bond_distance
_geom_bond_site_symmetry_2
_geom_bond_publ_flag
C1 C3 1.487(7) . ?
C1 O1 1.244(6) . ?
C1 O2 1.277(6) . ?
C2 C4 1.488(7) . ?
C2 O3 1.291(7) . ?
C2 O4 1.227(6) . ?
C3 C4 1.364(7) . ?
C3 N1 1.360(7) . ?
C4 N2 1.363(7) . ?
C5 C6 1.459(7) . ?
C5 N1 1.354(7) . ?
C5 N2 1.335(7) . ?
C6 C7 1.379(9) . ?
C6 C11 1.393(8) . ?
C7 C8 1.366(9) . ?
C8 C9 1.355(11) . ?
C8 F1 1.303(9) . ?
C9 C10 1.363(11) . ?
C10 C11 1.375(9) . ?
C10 F1A 1.297(14) . ?
C12 C14 1.491(7) . ?
C12 O5 1.250(6) . ?
C12 O6 1.255(6) . ?
C13 C15 1.488(7) . ?
C13 O7 1.293(7) . ?
C13 O8 1.233(7) . ?
C14 C15 1.372(7) . ?
C14 N3 1.360(7) . ?
C15 N4 1.359(7) . ?
C16 C17 1.467(7) . ?
C16 N3 1.333(6) . ?
C16 N4 1.351(7) . ?
C17 C18 1.393(8) . ?
C17 C22 1.391(8) . ?
C18 C19 1.366(8) . ?
C19 C20 1.362(10) . ?
C19 F2 1.337(8) . ?
C20 C21 1.371(10) . ?
C21 C22 1.378(8) . ?
C21 F2A 1.318(19) . ?
Eu1 O1 2.444(4) . ?
Eu1 O5 2.300(3) . ?
Eu1 O13 2.384(4) . ?
Eu1 O14 2.424(4) . ?
Eu1 O15 2.465(4) . ?
Eu1 O16 2.412(4) . ?
Eu1 O17 2.396(4) . ?
Eu1 O18 2.390(5) . ?
C23 C25 1.492(8) . ?
C23 O9 1.211(7) . ?
C23 O10 1.271(7) . ?
C24 C26 1.512(8) . ?
C24 O11 1.269(10) . ?
C24 O12 1.227(8) . ?
C25 C26 1.363(8) . ?
C25 N6 1.352(7) . ?
C26 N5 1.370(7) . ?
C27 C28 1.464(8) . ?
C27 N5 1.338(7) . ?
C27 N6 1.359(7) . ?
C28 C29 1.370(9) . ?
C28 C33 1.382(10) . ?
C29 C30 1.363(12) . ?
C30 C31 1.365(15) . ?
C30 F3 1.346(10) . ?
C31 C32 1.364(14) . ?
C32 C33 1.389(10) . ?

loop_
_geom_hbond_atom_site_label_D
_geom_hbond_atom_site_label_H
_geom_hbond_atom_site_label_A
_geom_hbond_distance_DH
_geom_hbond_distance_HA
_geom_hbond_distance_DA
_geom_hbond_angle_DHA
_geom_hbond_site_symmetry_A
N4 H4 O9 0.86 2.01 2.854(6) 166.3 1_565
O3 H3 O2 0.82 1.62 2.436(5) 177.5 .
O7 H7A O6 0.82 1.66 2.470(5) 171.3 .
O13 H13B O2 0.89 1.85 2.680(6) 154.5 .
O14 H14A O4 0.86 2.14 2.781(6) 130.7 2
O14 H14B O22 0.86 1.88 2.706(6) 159.3 1_455
O15 H15B O12 0.88 1.91 2.759(6) 162.5 2_666
O16 H16A O3 0.97 1.91 2.818(5) 155.5 2
O16 H16B O10 0.87 1.89 2.696(6) 154.8 2_656
O17 H17A N3 0.87 2.19 2.881(6) 135.1 .
O17 H17B O21 0.87 1.93 2.746(7) 156.3 2_666
O18 H18B O20 0.91 1.92 2.703(8) 142.1 .
O18 H18B O20A 0.91 2.19 2.87(4) 131.1 .
N6 H6 O8 0.86 2.01 2.834(6) 159.9 1_545
O10 H10A O11 0.90(2) 1.54(2) 2.435(7) 172(6) .
O19 H19A N5 0.85 2.02 2.861(7) 170.1 2_666
O19 H19B O20 0.97 2.19 2.748(15) 115.1 2_665
O20 H20A N2 0.86 2.73 2.890(9) 91.9 2_655
O20 H20A O19 0.86 2.10 2.748(15) 131.7 2_665
O20 H20B O4 0.85 2.15 2.897(10) 146.2 2_655
O20 H20B O23 0.85 2.54 2.88(2) 105.7 .
O21 H21A O24 0.85 1.98 2.779(13) 155.9 .
O22 H22B O6 0.85 2.08 2.779(6) 139.0 1_655
O23 H23B O22 0.85 2.05 2.856(18) 157.7 .
O23A H23C O19 0.85 1.82 2.655(15) 165.0 .
